data_2242127
loop_
_publ_author_name
'Bankeu Kezetas, Jean Jules'
'Dietagoum Madjouka, St\'ephanie'
'Kumar, Rajesh'
'Ali, Muhammad Shaiq'
'Lenta Njakou, Bruno'
'Yousuf, Sammer'

_publ_section_title
;
 Crystal structure and Hirshfeld surface analysis of
 3-oxours-12-ene-27a,28-dioic acid (quafrinoic acid)
;
_journal_coeditor_code RZ5213
_journal_issue 5
_journal_name_full 'Acta Crystallographica Section E'
_journal_page_first 763
_journal_page_last 766
_journal_paper_doi 10.1107/S2056989017006077
_journal_volume 73
_journal_year 2017
_chemical_formula_iupac 'C30 H44 O5'
_chemical_formula_moiety 'C30 H44 O5'
_chemical_formula_sum 'C30 H44 O5'
_chemical_formula_weight 484.65
_chemical_name_systematic
;
3-Oxours-12-ene-27a,28-dioic acid
;
_space_group_IT_number 4
_symmetry_cell_setting monoclinic
_symmetry_space_group_name_Hall 'P 2yb'
_symmetry_space_group_name_H-M 'P 1 21 1'
_atom_sites_solution_hydrogens geom
_atom_sites_solution_primary direct
_atom_sites_solution_secondary difmap
_audit_creation_method SHELXL-97
_cell_angle_alpha 90.00
_cell_angle_beta 101.0560(10)
_cell_angle_gamma 90.00
_cell_formula_units_Z 2
_cell_length_a 8.3465(2)
_cell_length_b 10.9783(3)
_cell_length_c 14.6583(4)
_cell_measurement_reflns_used 9925
_cell_measurement_temperature 100(2)
_cell_measurement_theta_max 72.06
_cell_measurement_theta_min 5.07
_cell_volume 1318.22(6)
_computing_cell_refinement
;
SAINT (Bruker, 2009)
;
_computing_data_collection
;
SMART (Bruker, 2009)
;
_computing_data_reduction
;
SAINT (Bruker, 2009)
;
_computing_molecular_graphics
;
SHELXTL (Sheldrick, 2008)
;
_computing_publication_material
;
SHELXTL (Sheldrick, 2008), PLATON (Spek, 2009) and publCIF
(Westrip, 2010)
;
_computing_structure_refinement
;
SHELXTL (Sheldrick, 2008)
;
_computing_structure_solution
;
SHELXTL (Sheldrick, 2008)
;
_diffrn_ambient_temperature 100(2)
_diffrn_measured_fraction_theta_full 0.996
_diffrn_measured_fraction_theta_max 0.996
_diffrn_measurement_device_type
;
Bruker SMART APEX CCD area-detector
;
_diffrn_measurement_method '\w scans'
_diffrn_radiation_monochromator graphite
_diffrn_radiation_source 'fine-focus sealed tube'
_diffrn_radiation_type CuK\a
_diffrn_radiation_wavelength 1.54178
_diffrn_reflns_av_R_equivalents 0.0423
_diffrn_reflns_av_sigmaI/netI 0.0279
_diffrn_reflns_limit_h_max 10
_diffrn_reflns_limit_h_min -10
_diffrn_reflns_limit_k_max 13
_diffrn_reflns_limit_k_min -12
_diffrn_reflns_limit_l_max 18
_diffrn_reflns_limit_l_min -18
_diffrn_reflns_number 28696
_diffrn_reflns_theta_full 72.20
_diffrn_reflns_theta_max 72.20
_diffrn_reflns_theta_min 3.07
_exptl_absorpt_coefficient_mu 0.644
_exptl_absorpt_correction_T_max 0.9267
_exptl_absorpt_correction_T_min 0.7603
_exptl_absorpt_correction_type multi-scan
_exptl_absorpt_process_details
;
(SADABS; Bruker, 2009)
;
_exptl_crystal_colour Colourless
_exptl_crystal_density_diffrn 1.221
_exptl_crystal_density_method 'not measured'
_exptl_crystal_description Block
_exptl_crystal_F_000 528
_exptl_crystal_size_max 0.45
_exptl_crystal_size_mid 0.23
_exptl_crystal_size_min 0.12
_refine_diff_density_max 0.703
_refine_diff_density_min -0.311
_refine_ls_abs_structure_details
;
Flack, 1983
;
_refine_ls_abs_structure_Flack 0.14(17)
_refine_ls_extinction_coef 0.0047(12)
_refine_ls_extinction_expression Fc^*^=kFc[1+0.001xFc^2^\l^3^/sin(2\q)]^-1/4^
_refine_ls_extinction_method
;
SHELXTL (Sheldrick, 2008)
;
_refine_ls_goodness_of_fit_ref 1.055
_refine_ls_hydrogen_treatment mixed
_refine_ls_matrix_type full
_refine_ls_number_parameters 325
_refine_ls_number_reflns 5116
_refine_ls_number_restraints 2
_refine_ls_restrained_S_all 1.055
_refine_ls_R_factor_all 0.0421
_refine_ls_R_factor_gt 0.0414
_refine_ls_shift/su_max 0.000
_refine_ls_shift/su_mean 0.000
_refine_ls_structure_factor_coef Fsqd
_refine_ls_weighting_details 'calc w=1/[\s^2^(Fo^2^)+(0.0718P)^2^+0.4209P] where P=(Fo^2^+2Fc^2^)/3'
_refine_ls_weighting_scheme calc
_refine_ls_wR_factor_gt 0.1144
_refine_ls_wR_factor_ref 0.1152
_reflns_number_gt 5023
_reflns_number_total 5116
_reflns_threshold_expression >2sigma(I)
_cod_data_source_file rz5213sup1.cif
_cod_data_source_block I
_cod_original_sg_symbol_H-M 'P 21'
_cod_database_code 2242127

loop_
_symmetry_equiv_pos_as_xyz
'x, y, z'
'-x, y+1/2, -z'

loop_
_atom_site_type_symbol
_atom_site_label
_atom_site_fract_x
_atom_site_fract_y
_atom_site_fract_z
_atom_site_U_iso_or_equiv
_atom_site_adp_type
_atom_site_calc_flag
_atom_site_refinement_flags
_atom_site_occupancy
_atom_site_symmetry_multiplicity
O O1 0.27554(19) 0.9227(2) 0.81577(14) 0.0587(6) Uani d . 1 1
O O2 0.63334(15) 0.29733(12) 0.81088(9) 0.0213(3) Uani d . 1 1
O O3 0.56617(14) 0.43709(13) 0.70046(8) 0.0232(3) Uani d . 1 1
O O4 1.26493(17) 0.36149(16) 0.66220(11) 0.0376(4) Uani d D 1 1
O O5 1.31424(15) 0.25278(16) 0.79245(10) 0.0328(3) Uani d . 1 1
C C1 0.6083(2) 0.84362(18) 0.72071(13) 0.0250(4) Uani d . 1 1
H H1A 0.6715 0.8743 0.6748 0.030 Uiso calc R 1 1
H H1B 0.5291 0.7829 0.6889 0.030 Uiso calc R 1 1
C C2 0.5145(2) 0.9494(2) 0.75258(15) 0.0315(4) Uani d . 1 1
H H2A 0.5919 1.0146 0.7786 0.038 Uiso calc R 1 1
H H2B 0.4378 0.9833 0.6986 0.038 Uiso calc R 1 1
C C3 0.4206(2) 0.90781(18) 0.82544(14) 0.0295(4) Uani d . 1 1
C C4 0.5182(2) 0.84228(17) 0.91042(13) 0.0235(4) Uani d . 1 1
C C5 0.62587(19) 0.74263(16) 0.87525(12) 0.0190(3) Uani d . 1 1
H H5A 0.5453 0.6818 0.8430 0.023 Uiso calc R 1 1
C C6 0.7330(2) 0.66974(17) 0.95315(12) 0.0217(4) Uani d . 1 1
H H6A 0.8352 0.7148 0.9770 0.026 Uiso calc R 1 1
H H6B 0.6745 0.6572 1.0051 0.026 Uiso calc R 1 1
C C7 0.7722(2) 0.54683(17) 0.91361(11) 0.0206(3) Uani d . 1 1
H H7A 0.6692 0.5010 0.8938 0.025 Uiso calc R 1 1
H H7B 0.8419 0.4994 0.9634 0.025 Uiso calc R 1 1
C C8 0.85976(19) 0.55753(17) 0.83033(11) 0.0186(3) Uani d . 1 1
C C9 0.7771(2) 0.65618(17) 0.75961(11) 0.0192(3) Uani d . 1 1
H H9A 0.6722 0.6185 0.7277 0.023 Uiso calc R 1 1
C C10 0.7266(2) 0.77963(16) 0.80027(12) 0.0204(4) Uani d . 1 1
C C11 0.8786(2) 0.67108(18) 0.68322(14) 0.0281(4) Uani d . 1 1
H H11A 0.8169 0.7212 0.6321 0.034 Uiso calc R 1 1
H H11B 0.9813 0.7144 0.7090 0.034 Uiso calc R 1 1
C C12 0.9178(2) 0.55000(19) 0.64540(13) 0.0262(4) Uani d . 1 1
H H12A 0.9584 0.5508 0.5891 0.031 Uiso calc R 1 1
C C13 0.90136(19) 0.44199(17) 0.68303(11) 0.0195(3) Uani d . 1 1
C C14 0.84932(18) 0.42886(17) 0.77766(11) 0.0175(3) Uani d . 1 1
C C15 0.96004(19) 0.33334(16) 0.83675(11) 0.0171(3) Uani d . 1 1
H H15A 1.0692 0.3697 0.8584 0.021 Uiso calc R 1 1
H H15B 0.9137 0.3141 0.8924 0.021 Uiso calc R 1 1
C C16 0.98026(19) 0.21453(16) 0.78546(12) 0.0185(3) Uani d . 1 1
H H16A 0.8734 0.1728 0.7695 0.022 Uiso calc R 1 1
H H16B 1.0563 0.1601 0.8269 0.022 Uiso calc R 1 1
C C17 1.0464(2) 0.23782(16) 0.69610(12) 0.0194(4) Uani d . 1 1
C C18 0.9318(2) 0.32589(17) 0.63186(12) 0.0211(4) Uani d . 1 1
H H18A 0.9905 0.3507 0.5814 0.025 Uiso calc R 1 1
C C19 0.6708(2) 0.38454(17) 0.76152(11) 0.0174(3) Uani d . 1 1
C C20 1.0395(2) 0.59073(18) 0.86730(14) 0.0258(4) Uani d . 1 1
H H20A 1.0453 0.6693 0.8996 0.039 Uiso calc R 1 1
H H20B 1.0973 0.5964 0.8152 0.039 Uiso calc R 1 1
H H20C 1.0904 0.5277 0.9107 0.039 Uiso calc R 1 1
C C21 0.8701(2) 0.86653(17) 0.83604(14) 0.0254(4) Uani d . 1 1
H H21A 0.9272 0.8856 0.7853 0.038 Uiso calc R 1 1
H H21B 0.9460 0.8273 0.8869 0.038 Uiso calc R 1 1
H H21C 0.8283 0.9419 0.8587 0.038 Uiso calc R 1 1
C C22 0.6152(2) 0.93770(19) 0.97522(14) 0.0301(4) Uani d . 1 1
H H22A 0.5396 0.9967 0.9940 0.045 Uiso calc R 1 1
H H22B 0.6908 0.9801 0.9425 0.045 Uiso calc R 1 1
H H22C 0.6770 0.8972 1.0305 0.045 Uiso calc R 1 1
C C23 0.3981(2) 0.78061(19) 0.96218(14) 0.0283(4) Uani d . 1 1
H H23A 0.3303 0.8426 0.9844 0.042 Uiso calc R 1 1
H H23B 0.4587 0.7351 1.0153 0.042 Uiso calc R 1 1
H H23C 0.3284 0.7246 0.9201 0.042 Uiso calc R 1 1
C C24 1.2189(2) 0.29000(17) 0.71987(12) 0.0206(3) Uani d . 1 1
C C25 0.7705(2) 0.26347(19) 0.58354(13) 0.0248(4) Uani d . 1 1
H H25A 0.7031 0.2461 0.6316 0.030 Uiso calc R 1 1
C C26 0.8008(3) 0.1421(2) 0.53560(14) 0.0326(5) Uani d . 1 1
H H26A 0.8574 0.1613 0.4831 0.039 Uiso calc R 1 1
C C27 0.9097(2) 0.0580(2) 0.60201(14) 0.0307(4) Uani d . 1 1
H H27A 0.9316 -0.0164 0.5682 0.037 Uiso calc R 1 1
H H27B 0.8519 0.0331 0.6520 0.037 Uiso calc R 1 1
C C28 1.0706(2) 0.11713(18) 0.64521(14) 0.0266(4) Uani d . 1 1
H H28A 1.1338 0.1340 0.5959 0.032 Uiso calc R 1 1
H H28B 1.1348 0.0598 0.6900 0.032 Uiso calc R 1 1
C C29 0.6414(3) 0.0764(3) 0.49574(18) 0.0475(6) Uani d . 1 1
H H29A 0.6656 0.0004 0.4659 0.071 Uiso calc R 1 1
H H29B 0.5734 0.1287 0.4497 0.071 Uiso calc R 1 1
H H29C 0.5830 0.0578 0.5460 0.071 Uiso calc R 1 1
C C30 0.6761(3) 0.3486(2) 0.51214(15) 0.0378(5) Uani d . 1 1
H H30A 0.6568 0.4257 0.5420 0.057 Uiso calc R 1 1
H H30B 0.5712 0.3114 0.4847 0.057 Uiso calc R 1 1
H H30C 0.7389 0.3642 0.4633 0.057 Uiso calc R 1 1
H H19A 0.539(5) 0.281(4) 0.796(3) 0.082(12) Uiso d . 1 1
H H4A 1.367(3) 0.391(5) 0.680(4) 0.14(2) Uiso d D 1 1

loop_
_atom_site_aniso_label
_atom_site_aniso_U_11
_atom_site_aniso_U_22
_atom_site_aniso_U_33
_atom_site_aniso_U_12
_atom_site_aniso_U_13
_atom_site_aniso_U_23
O1 0.0238(8) 0.0760(14) 0.0769(12) 0.0147(8) 0.0113(8) 0.0335(11)
O2 0.0138(5) 0.0251(7) 0.0263(6) -0.0035(5) 0.0067(4) 0.0021(5)
O3 0.0123(5) 0.0291(7) 0.0266(6) -0.0014(5) -0.0003(4) 0.0041(5)
O4 0.0185(6) 0.0464(10) 0.0495(9) -0.0092(6) 0.0106(6) 0.0124(7)
O5 0.0139(6) 0.0527(9) 0.0318(7) -0.0003(6) 0.0041(5) 0.0018(6)
C1 0.0204(8) 0.0245(9) 0.0283(9) -0.0002(7) 0.0004(7) 0.0056(7)
C2 0.0255(9) 0.0282(11) 0.0386(10) 0.0046(8) 0.0002(8) 0.0076(8)
C3 0.0225(9) 0.0230(10) 0.0414(10) 0.0048(7) 0.0024(8) 0.0016(8)
C4 0.0178(8) 0.0217(9) 0.0303(9) 0.0001(7) 0.0030(7) -0.0035(7)
C5 0.0146(7) 0.0187(8) 0.0229(8) -0.0023(6) 0.0019(6) -0.0014(6)
C6 0.0226(8) 0.0214(9) 0.0206(8) -0.0003(7) 0.0029(7) -0.0018(7)
C7 0.0209(8) 0.0211(9) 0.0191(7) -0.0016(7) 0.0026(6) 0.0017(7)
C8 0.0143(7) 0.0198(8) 0.0212(8) -0.0002(6) 0.0020(6) 0.0025(7)
C9 0.0162(7) 0.0204(9) 0.0210(8) -0.0015(6) 0.0034(6) 0.0041(7)
C10 0.0163(7) 0.0171(9) 0.0273(8) -0.0006(6) 0.0026(6) 0.0029(7)
C11 0.0308(9) 0.0240(10) 0.0328(10) 0.0003(8) 0.0141(8) 0.0095(7)
C12 0.0259(9) 0.0295(10) 0.0265(9) 0.0002(8) 0.0137(7) 0.0041(8)
C13 0.0124(7) 0.0265(9) 0.0199(8) -0.0019(7) 0.0042(6) 0.0025(7)
C14 0.0103(7) 0.0217(8) 0.0202(7) -0.0022(6) 0.0021(5) 0.0028(7)
C15 0.0118(7) 0.0209(8) 0.0186(7) -0.0014(6) 0.0028(6) 0.0021(6)
C16 0.0134(7) 0.0200(9) 0.0226(8) -0.0007(6) 0.0043(6) 0.0025(7)
C17 0.0136(7) 0.0224(9) 0.0231(8) -0.0024(6) 0.0057(6) -0.0021(7)
C18 0.0157(7) 0.0294(10) 0.0192(8) -0.0032(7) 0.0058(6) 0.0013(7)
C19 0.0123(7) 0.0225(9) 0.0186(7) -0.0009(6) 0.0059(6) 0.0000(6)
C20 0.0160(8) 0.0222(9) 0.0369(10) -0.0025(6) -0.0006(7) -0.0020(7)
C21 0.0189(8) 0.0196(9) 0.0371(10) -0.0039(7) 0.0040(7) 0.0023(7)
C22 0.0266(9) 0.0245(10) 0.0382(10) -0.0022(8) 0.0036(8) -0.0081(8)
C23 0.0249(9) 0.0262(10) 0.0355(10) -0.0009(8) 0.0101(7) -0.0057(8)
C24 0.0156(7) 0.0243(9) 0.0237(8) -0.0002(7) 0.0082(6) -0.0025(7)
C25 0.0173(8) 0.0331(10) 0.0228(8) -0.0050(7) 0.0010(6) -0.0005(7)
C26 0.0323(10) 0.0416(12) 0.0255(9) -0.0099(9) 0.0094(8) -0.0086(9)
C27 0.0333(10) 0.0301(11) 0.0316(10) -0.0093(9) 0.0137(8) -0.0097(8)
C28 0.0243(9) 0.0261(10) 0.0317(10) -0.0007(7) 0.0109(7) -0.0041(8)
C29 0.0463(13) 0.0494(15) 0.0411(12) -0.0124(12) -0.0062(10) -0.0105(11)
C30 0.0314(10) 0.0439(13) 0.0355(11) 0.0079(9) 0.0003(8) -0.0029(9)

loop_
_atom_type_symbol
_atom_type_description
_atom_type_scat_dispersion_real
_atom_type_scat_dispersion_imag
_atom_type_scat_source
C C 0.0181 0.0091 'International Tables Vol C Tables 4.2.6.8 and 6.1.1.4'
H H 0.0000 0.0000 'International Tables Vol C Tables 4.2.6.8 and 6.1.1.4'
O O 0.0492 0.0322 'International Tables Vol C Tables 4.2.6.8 and 6.1.1.4'

loop_
_geom_angle_atom_site_label_1
_geom_angle_atom_site_label_2
_geom_angle_atom_site_label_3
_geom_angle
C19 O2 H19A 111(3)
C24 O4 H4A 115(3)
C2 C1 C10 113.99(16)
C2 C1 H1A 108.8
C10 C1 H1A 108.8
C2 C1 H1B 108.8
C10 C1 H1B 108.8
H1A C1 H1B 107.6
C3 C2 C1 110.69(17)
C3 C2 H2A 109.5
C1 C2 H2A 109.5
C3 C2 H2B 109.5
C1 C2 H2B 109.5
H2A C2 H2B 108.1
O1 C3 C2 121.49(18)
O1 C3 C4 121.75(19)
C2 C3 C4 116.73(16)
C23 C4 C3 108.39(15)
C23 C4 C22 108.26(15)
C3 C4 C22 108.53(16)
C23 C4 C5 109.09(15)
C3 C4 C5 108.06(15)
C22 C4 C5 114.37(14)
C6 C5 C10 110.16(13)
C6 C5 C4 114.15(14)
C10 C5 C4 118.11(14)
C6 C5 H5A 104.2
C10 C5 H5A 104.2
C4 C5 H5A 104.2
C7 C6 C5 108.36(13)
C7 C6 H6A 110.0
C5 C6 H6A 110.0
C7 C6 H6B 110.0
C5 C6 H6B 110.0
H6A C6 H6B 108.4
C6 C7 C8 113.65(15)
C6 C7 H7A 108.8
C8 C7 H7A 108.8
C6 C7 H7B 108.8
C8 C7 H7B 108.8
H7A C7 H7B 107.7
C20 C8 C7 108.50(14)
C20 C8 C9 110.22(14)
C7 C8 C9 111.18(13)
C20 C8 C14 109.73(14)
C7 C8 C14 108.88(14)
C9 C8 C14 108.31(12)
C11 C9 C8 108.79(14)
C11 C9 C10 114.23(15)
C8 C9 C10 117.53(13)
C11 C9 H9A 105.0
C8 C9 H9A 105.0
C10 C9 H9A 105.0
C21 C10 C1 108.51(14)
C21 C10 C5 114.20(14)
C1 C10 C5 107.32(13)
C21 C10 C9 114.51(14)
C1 C10 C9 106.57(14)
C5 C10 C9 105.25(13)
C12 C11 C9 111.40(15)
C12 C11 H11A 109.3
C9 C11 H11A 109.3
C12 C11 H11B 109.3
C9 C11 H11B 109.3
H11A C11 H11B 108.0
C13 C12 C11 126.23(15)
C13 C12 H12A 116.9
C11 C12 H12A 116.9
C12 C13 C18 120.17(15)
C12 C13 C14 121.93(17)
C18 C13 C14 117.89(15)
C13 C14 C19 108.85(13)
C13 C14 C15 109.06(13)
C19 C14 C15 109.13(14)
C13 C14 C8 110.66(14)
C19 C14 C8 108.26(13)
C15 C14 C8 110.83(12)
C16 C15 C14 114.36(13)
C16 C15 H15A 108.7
C14 C15 H15A 108.7
C16 C15 H15B 108.7
C14 C15 H15B 108.7
H15A C15 H15B 107.6
C15 C16 C17 111.60(14)
C15 C16 H16A 109.3
C17 C16 H16A 109.3
C15 C16 H16B 109.3
C17 C16 H16B 109.3
H16A C16 H16B 108.0
C24 C17 C16 110.18(13)
C24 C17 C18 110.52(14)
C16 C17 C18 109.97(13)
C24 C17 C28 103.06(13)
C16 C17 C28 111.63(15)
C18 C17 C28 111.31(14)
C13 C18 C17 111.42(13)
C13 C18 C25 112.39(14)
C17 C18 C25 112.48(15)
C13 C18 H18A 106.7
C17 C18 H18A 106.7
C25 C18 H18A 106.7
O3 C19 O2 122.26(15)
O3 C19 C14 118.73(15)
O2 C19 C14 119.00(15)
C8 C20 H20A 109.5
C8 C20 H20B 109.5
H20A C20 H20B 109.5
C8 C20 H20C 109.5
H20A C20 H20C 109.5
H20B C20 H20C 109.5
C10 C21 H21A 109.5
C10 C21 H21B 109.5
H21A C21 H21B 109.5
C10 C21 H21C 109.5
H21A C21 H21C 109.5
H21B C21 H21C 109.5
C4 C22 H22A 109.5
C4 C22 H22B 109.5
H22A C22 H22B 109.5
C4 C22 H22C 109.5
H22A C22 H22C 109.5
H22B C22 H22C 109.5
C4 C23 H23A 109.5
C4 C23 H23B 109.5
H23A C23 H23B 109.5
C4 C23 H23C 109.5
H23A C23 H23C 109.5
H23B C23 H23C 109.5
O4 C24 O5 122.53(16)
O4 C24 C17 118.30(15)
O5 C24 C17 118.91(15)
C30 C25 C26 109.11(16)
C30 C25 C18 109.54(17)
C26 C25 C18 112.50(15)
C30 C25 H25A 108.5
C26 C25 H25A 108.5
C18 C25 H25A 108.5
C27 C26 C29 109.2(2)
C27 C26 C25 111.32(15)
C29 C26 C25 111.93(19)
C27 C26 H26A 108.1
C29 C26 H26A 108.1
C25 C26 H26A 108.1
C26 C27 C28 112.44(17)
C26 C27 H27A 109.1
C28 C27 H27A 109.1
C26 C27 H27B 109.1
C28 C27 H27B 109.1
H27A C27 H27B 107.8
C27 C28 C17 112.29(15)
C27 C28 H28A 109.1
C17 C28 H28A 109.1
C27 C28 H28B 109.1
C17 C28 H28B 109.1
H28A C28 H28B 107.9
C26 C29 H29A 109.5
C26 C29 H29B 109.5
H29A C29 H29B 109.5
C26 C29 H29C 109.5
H29A C29 H29C 109.5
H29B C29 H29C 109.5
C25 C30 H30A 109.5
C25 C30 H30B 109.5
H30A C30 H30B 109.5
C25 C30 H30C 109.5
H30A C30 H30C 109.5
H30B C30 H30C 109.5

loop_
_geom_bond_atom_site_label_1
_geom_bond_atom_site_label_2
_geom_bond_distance
O1 C3 1.203(3)
O2 C19 1.275(2)
O2 H19A 0.79(4)
O3 C19 1.264(2)
O4 C24 1.266(2)
O4 H4A 0.906(10)
O5 C24 1.268(2)
C1 C2 1.523(3)
C1 C10 1.545(2)
C1 H1A 0.9900
C1 H1B 0.9900
C2 C3 1.511(3)
C2 H2A 0.9900
C2 H2B 0.9900
C3 C4 1.531(3)
C4 C23 1.526(3)
C4 C22 1.536(3)
C4 C5 1.565(2)
C5 C6 1.534(2)
C5 C10 1.560(2)
C5 H5A 1.0000
C6 C7 1.529(2)
C6 H6A 0.9900
C6 H6B 0.9900
C7 C8 1.543(2)
C7 H7A 0.9900
C7 H7B 0.9900
C8 C20 1.538(2)
C8 C9 1.565(2)
C8 C14 1.604(2)
C9 C11 1.537(2)
C9 C10 1.571(2)
C9 H9A 1.0000
C10 C21 1.543(2)
C11 C12 1.501(3)
C11 H11A 0.9900
C11 H11B 0.9900
C12 C13 1.326(3)
C12 H12A 0.9500
C13 C18 1.525(3)
C13 C14 1.538(2)
C14 C19 1.542(2)
C14 C15 1.548(2)
C15 C16 1.531(2)
C15 H15A 0.9900
C15 H15B 0.9900
C16 C17 1.537(2)
C16 H16A 0.9900
C16 H16B 0.9900
C17 C24 1.526(2)
C17 C18 1.546(2)
C17 C28 1.553(3)
C18 C25 1.555(2)
C18 H18A 1.0000
C20 H20A 0.9800
C20 H20B 0.9800
C20 H20C 0.9800
C21 H21A 0.9800
C21 H21B 0.9800
C21 H21C 0.9800
C22 H22A 0.9800
C22 H22B 0.9800
C22 H22C 0.9800
C23 H23A 0.9800
C23 H23B 0.9800
C23 H23C 0.9800
C25 C30 1.508(3)
C25 C26 1.550(3)
C25 H25A 1.0000
C26 C27 1.512(3)
C26 C29 1.528(3)
C26 H26A 1.0000
C27 C28 1.517(3)
C27 H27A 0.9900
C27 H27B 0.9900
C28 H28A 0.9900
C28 H28B 0.9900
C29 H29A 0.9800
C29 H29B 0.9800
C29 H29C 0.9800
C30 H30A 0.9800
C30 H30B 0.9800
C30 H30C 0.9800

loop_
_geom_hbond_atom_site_label_D
_geom_hbond_atom_site_label_H
_geom_hbond_atom_site_label_A
_geom_hbond_site_symmetry_A
_geom_hbond_distance_DH
_geom_hbond_distance_HA
_geom_hbond_distance_DA
_geom_hbond_angle_DHA
_geom_hbond_publ_flag
O4 H4A O3 1_655 0.906(10) 1.704(13) 2.6046(18) 172(5) yes
O2 H19A O5 1_455 0.80(4) 1.89(4) 2.6702(18) 165(4) yes
C7 H7A O2 . 0.9900 2.54 3.232(2) 127 yes
C9 H9A O3 . 1.00 2.18 3.009(2) 139 yes
C28 H28B O1 1_645 0.99 2.49 3.477(3) 173 yes
C29 H29A O4 2_746 0.98 2.57 3.497(3) 158 yes
C30 H30A O3 . 0.98 2.58 3.221(3) 123 yes

loop_
_geom_torsion_atom_site_label_1
_geom_torsion_atom_site_label_2
_geom_torsion_atom_site_label_3
_geom_torsion_atom_site_label_4
_geom_torsion
C10 C1 C2 C3 -56.5(2)
C1 C2 C3 O1 -124.2(2)
C1 C2 C3 C4 53.9(2)
O1 C3 C4 C23 12.1(3)
C2 C3 C4 C23 -165.95(17)
O1 C3 C4 C22 -105.2(2)
C2 C3 C4 C22 76.7(2)
O1 C3 C4 C5 130.2(2)
C2 C3 C4 C5 -47.9(2)
C23 C4 C5 C6 -63.04(19)
C3 C4 C5 C6 179.32(15)
C22 C4 C5 C6 58.3(2)
C23 C4 C5 C10 165.07(15)
C3 C4 C5 C10 47.43(19)
C22 C4 C5 C10 -73.5(2)
C10 C5 C6 C7 -68.31(17)
C4 C5 C6 C7 156.07(14)
C5 C6 C7 C8 58.19(18)
C6 C7 C8 C20 76.36(18)
C6 C7 C8 C9 -45.00(19)
C6 C7 C8 C14 -164.25(13)
C20 C8 C9 C11 54.48(19)
C7 C8 C9 C11 174.83(15)
C14 C8 C9 C11 -65.58(17)
C20 C8 C9 C10 -77.29(18)
C7 C8 C9 C10 43.06(19)
C14 C8 C9 C10 162.65(13)
C2 C1 C10 C21 -70.20(19)
C2 C1 C10 C5 53.7(2)
C2 C1 C10 C9 166.01(15)
C6 C5 C10 C21 -63.99(19)
C4 C5 C10 C21 69.65(19)
C6 C5 C10 C1 175.69(14)
C4 C5 C10 C1 -50.67(19)
C6 C5 C10 C9 62.44(16)
C4 C5 C10 C9 -163.91(14)
C11 C9 C10 C21 -53.9(2)
C8 C9 C10 C21 75.37(18)
C11 C9 C10 C1 66.10(18)
C8 C9 C10 C1 -164.65(14)
C11 C9 C10 C5 179.87(14)
C8 C9 C10 C5 -50.88(17)
C8 C9 C11 C12 48.4(2)
C10 C9 C11 C12 -178.13(15)
C9 C11 C12 C13 -13.7(3)
C11 C12 C13 C18 174.45(18)
C11 C12 C13 C14 -4.7(3)
C12 C13 C14 C19 106.02(19)
C18 C13 C14 C19 -73.11(18)
C12 C13 C14 C15 -135.01(17)
C18 C13 C14 C15 45.86(18)
C12 C13 C14 C8 -12.8(2)
C18 C13 C14 C8 168.04(13)
C20 C8 C14 C13 -73.60(17)
C7 C8 C14 C13 167.79(13)
C9 C8 C14 C13 46.77(16)
C20 C8 C14 C19 167.19(14)
C7 C8 C14 C19 48.58(16)
C9 C8 C14 C19 -72.45(15)
C20 C8 C14 C15 47.54(17)
C7 C8 C14 C15 -71.08(15)
C9 C8 C14 C15 167.90(12)
C13 C14 C15 C16 -48.13(18)
C19 C14 C15 C16 70.66(16)
C8 C14 C15 C16 -170.20(12)
C14 C15 C16 C17 56.47(17)
C15 C16 C17 C24 64.84(18)
C15 C16 C17 C18 -57.23(17)
C15 C16 C17 C28 178.72(14)
C12 C13 C18 C17 130.96(17)
C14 C13 C18 C17 -49.90(18)
C12 C13 C18 C25 -101.75(19)
C14 C13 C18 C25 77.39(18)
C24 C17 C18 C13 -68.80(17)
C16 C17 C18 C13 53.07(18)
C28 C17 C18 C13 177.31(13)
C24 C17 C18 C25 163.96(13)
C16 C17 C18 C25 -74.17(17)
C28 C17 C18 C25 50.07(18)
C13 C14 C19 O3 -47.5(2)
C15 C14 C19 O3 -166.42(15)
C8 C14 C19 O3 72.86(18)
C13 C14 C19 O2 133.37(16)
C15 C14 C19 O2 14.4(2)
C8 C14 C19 O2 -106.28(17)
C16 C17 C24 O4 -149.64(17)
C18 C17 C24 O4 -27.9(2)
C28 C17 C24 O4 91.1(2)
C16 C17 C24 O5 36.0(2)
C18 C17 C24 O5 157.70(16)
C28 C17 C24 O5 -83.28(19)
C13 C18 C25 C30 61.30(19)
C17 C18 C25 C30 -171.98(15)
C13 C18 C25 C26 -177.17(14)
C17 C18 C25 C26 -50.45(19)
C30 C25 C26 C27 174.28(17)
C18 C25 C26 C27 52.5(2)
C30 C25 C26 C29 -63.2(2)
C18 C25 C26 C29 175.04(18)
C29 C26 C27 C28 -179.62(17)
C25 C26 C27 C28 -55.5(2)
C26 C27 C28 C17 56.3(2)
C24 C17 C28 C27 -171.43(15)
C16 C17 C28 C27 70.3(2)
C18 C17 C28 C27 -53.0(2)

_cod_database_fobs_code 2242127
